data_2014160
loop_
_publ_author_name
'Soylu, Serkan'
'Ta\,s, Murat'
'Sara\,co\^glu, Hanife'
'Bat\?i, H\"umeyra'
'\,Cal\?i\;skan, Nezihe'
'B\"uy\"ukg\"ung\"or, Orhan'

_publ_section_title
;<i>N</i>^1^-(4-<i>tert</i>-Butylphenyl)-<i>N</i>^2^-hydroxy-\a-oxo-\a-phenylacetamidine
 and
 <i>N</i>^2^-hydroxy-<i>N</i>^1^-(4-nitrophenyl)-\a-oxo-\a-phenylacetamidine
 hemihydrate
;
_journal_issue 9
_journal_name_full 'Acta Crystallographica Section C'
_journal_page_first o702
_journal_page_last o704
_journal_paper_doi 10.1107/S0108270104017366
_journal_volume 60
_journal_year 2004
_chemical_formula_iupac 'C18 H20 N2 O2'
_chemical_formula_moiety 'C18 H20 N2 O2'
_chemical_formula_sum 'C18 H20 N2 O2'
_chemical_formula_weight 296.36
_chemical_name_systematic
;
N^1^-(4-tert-Butylphenyl)-N^2^-hydroxy-\a-oxo-\a-phenylacetamidine
;
_space_group_IT_number 2
_symmetry_cell_setting triclinic
_symmetry_space_group_name_Hall '-P 1'
_symmetry_space_group_name_H-M 'P -1'
_atom_sites_solution_hydrogens geom
_atom_sites_solution_primary direct
_atom_sites_solution_secondary difmap
_audit_creation_method SHELXL97
_cell_angle_alpha 75.054(12)
_cell_angle_beta 82.120(12)
_cell_angle_gamma 77.258(11)
_cell_formula_units_Z 2
_cell_length_a 6.4331(10)
_cell_length_b 10.7150(15)
_cell_length_c 12.299(2)
_cell_measurement_reflns_used 4848
_cell_measurement_temperature 293(2)
_cell_measurement_theta_max 26.76
_cell_measurement_theta_min 2.00
_cell_volume 796.0(2)
_computing_cell_refinement X-AREA
_computing_data_collection 'X-AREA (Stoe & Cie, 2002)'
_computing_data_reduction 'X-RED32 (Stoe & Cie, 2002)'
_computing_molecular_graphics 'ORTEP-3 for Windows (Farrugia, 1997)'
_computing_publication_material 'WinGX (Farrugia, 1999)'
_computing_structure_refinement 'SHELXL97 (Sheldrick, 1997)'
_computing_structure_solution 'SHELXS97 (Sheldrick, 1997)'
_diffrn_ambient_temperature 293(2)
_diffrn_detector_area_resol_mean 6.67
_diffrn_measured_fraction_theta_full 1.000
_diffrn_measured_fraction_theta_max 1.000
_diffrn_measurement_device_type 'Stoe IPDS 2'
_diffrn_measurement_method \f
_diffrn_radiation_monochromator graphite
_diffrn_radiation_source 'fine-focus sealed tube'
_diffrn_radiation_type MoK\a
_diffrn_radiation_wavelength 0.71073
_diffrn_reflns_av_R_equivalents 0.0931
_diffrn_reflns_av_sigmaI/netI 0.0986
_diffrn_reflns_limit_h_max 7
_diffrn_reflns_limit_h_min -7
_diffrn_reflns_limit_k_max 12
_diffrn_reflns_limit_k_min -12
_diffrn_reflns_limit_l_max 14
_diffrn_reflns_limit_l_min -14
_diffrn_reflns_number 10299
_diffrn_reflns_theta_full 25.00
_diffrn_reflns_theta_max 25.00
_diffrn_reflns_theta_min 2.01
_diffrn_standards_decay_% 0
_diffrn_standards_interval_count 0
_diffrn_standards_number 0
_exptl_absorpt_coefficient_mu 0.081
_exptl_absorpt_correction_type none
_exptl_crystal_colour yellow
_exptl_crystal_density_diffrn 1.236
_exptl_crystal_density_meas ?
_exptl_crystal_density_method 'not measured'
_exptl_crystal_description rod
_exptl_crystal_F_000 316
_exptl_crystal_size_max 0.420
_exptl_crystal_size_mid 0.193
_exptl_crystal_size_min 0.050
_refine_diff_density_max 0.125
_refine_diff_density_min -0.213
_refine_ls_extinction_method none
_refine_ls_goodness_of_fit_ref 0.951
_refine_ls_hydrogen_treatment mixed
_refine_ls_matrix_type full
_refine_ls_number_parameters 207
_refine_ls_number_reflns 2808
_refine_ls_number_restraints 0
_refine_ls_restrained_S_all 0.951
_refine_ls_R_factor_all 0.1432
_refine_ls_R_factor_gt 0.0612
_refine_ls_shift/su_max 0.000
_refine_ls_shift/su_mean 0.000
_refine_ls_structure_factor_coef Fsqd
_refine_ls_weighting_details 'calc w = 1/[\s^2^(Fo^2^)+(0.0381P)^2^] where P=(Fo^2^+2Fc^2^)/3'
_refine_ls_weighting_scheme calc
_refine_ls_wR_factor_gt 0.0938
_refine_ls_wR_factor_ref 0.1141
_reflns_number_gt 1403
_reflns_number_total 2808
_reflns_threshold_expression I>2\s(I)
_cod_data_source_file ga1061.cif
_cod_data_source_block I
_cod_depositor_comments
;
The following automatic conversions were performed:

'_exptl_crystal_density_meas' value 'not measured' was changed to '?'
- the value is perceived as not measured.

Automatic conversion script
Id: cif_fix_values 3008 2015-01-20 13:52:24Z robertas 
;
_cod_database_code 2014160

loop_
_symmetry_equiv_pos_as_xyz
'x, y, z'
'-x, -y, -z'

loop_
_atom_site_label
_atom_site_fract_x
_atom_site_fract_y
_atom_site_fract_z
_atom_site_U_iso_or_equiv
_atom_site_adp_type
_atom_site_calc_flag
_atom_site_refinement_flags
_atom_site_occupancy
_atom_site_disorder_assembly
_atom_site_disorder_group
_atom_site_type_symbol
N1 1.0008(4) 0.1449(2) 0.4568(2) 0.0436(7) Uani d . 1 . . N
N2 0.8023(5) 0.3598(2) 0.4180(3) 0.0495(8) Uani d . 1 . . N
O1 0.8108(4) 0.1207(2) 0.5250(2) 0.0557(7) Uani d . 1 . . O
O2 1.3367(4) 0.3021(2) 0.3709(2) 0.0561(7) Uani d . 1 . . O
C1 0.9814(5) 0.2679(3) 0.4085(3) 0.0375(8) Uani d . 1 . . C
C2 1.1764(5) 0.3008(3) 0.3307(3) 0.0390(8) Uani d . 1 . . C
C3 1.1644(5) 0.3210(3) 0.2085(3) 0.0402(8) Uani d . 1 . . C
C4 0.9908(6) 0.2968(3) 0.1664(3) 0.0518(9) Uani d . 1 . . C
H4 0.8756 0.2721 0.2155 0.062 Uiso calc R 1 . . H
C5 0.9896(7) 0.3093(4) 0.0524(3) 0.0659(11) Uani d . 1 . . C
H5 0.8743 0.2921 0.0246 0.079 Uiso calc R 1 . . H
C6 1.1580(8) 0.3472(4) -0.0204(4) 0.0726(12) Uani d . 1 . . C
H6 1.1560 0.3569 -0.0976 0.087 Uiso calc R 1 . . H
C7 1.3293(7) 0.3706(4) 0.0211(4) 0.0732(12) Uani d . 1 . . C
H7 1.4439 0.3953 -0.0285 0.088 Uiso calc R 1 . . H
C8 1.3342(6) 0.3581(3) 0.1344(3) 0.0564(10) Uani d . 1 . . C
H8 1.4512 0.3745 0.1615 0.068 Uiso calc R 1 . . H
C9 0.7698(5) 0.4966(3) 0.3703(3) 0.0366(8) Uani d . 1 . . C
C10 0.5712(5) 0.5613(3) 0.3357(3) 0.0492(9) Uani d . 1 . . C
H10 0.4633 0.5141 0.3419 0.059 Uiso calc R 1 . . H
C11 0.5313(5) 0.6955(3) 0.2921(3) 0.0474(9) Uani d . 1 . . C
H11 0.3950 0.7368 0.2708 0.057 Uiso calc R 1 . . H
C12 0.6850(5) 0.7710(3) 0.2787(2) 0.0349(7) Uani d . 1 . . C
C13 0.8820(5) 0.7039(3) 0.3160(3) 0.0416(8) Uani d . 1 . . C
H13 0.9900 0.7511 0.3100 0.050 Uiso calc R 1 . . H
C14 0.9247(5) 0.5697(3) 0.3617(3) 0.0435(8) Uani d . 1 . . C
H14 1.0586 0.5288 0.3867 0.052 Uiso calc R 1 . . H
C15 0.6424(5) 0.9203(3) 0.2287(3) 0.0405(8) Uani d . 1 . . C
C16 0.4223(6) 0.9697(3) 0.1826(3) 0.0654(11) Uani d . 1 . . C
H16A 0.4016 1.0631 0.1519 0.098 Uiso calc R 1 . . H
H16B 0.3134 0.9504 0.2426 0.098 Uiso calc R 1 . . H
H16C 0.4138 0.9266 0.1244 0.098 Uiso calc R 1 . . H
C17 0.8119(6) 0.9551(3) 0.1315(3) 0.0686(11) Uani d . 1 . . C
H17A 0.7845 1.0485 0.1005 0.103 Uiso calc R 1 . . H
H17B 0.8063 0.9106 0.0738 0.103 Uiso calc R 1 . . H
H17C 0.9511 0.9281 0.1594 0.103 Uiso calc R 1 . . H
C18 0.6534(6) 0.9902(3) 0.3209(3) 0.0630(11) Uani d . 1 . . C
H18A 0.6272 1.0837 0.2902 0.095 Uiso calc R 1 . . H
H18B 0.7927 0.9623 0.3486 0.095 Uiso calc R 1 . . H
H18C 0.5471 0.9686 0.3818 0.095 Uiso calc R 1 . . H
H1N 0.693(5) 0.330(3) 0.445(3) 0.049(11) Uiso d . 1 . . H
H1O 0.836(6) 0.031(4) 0.545(3) 0.098(15) Uiso d . 1 . . H

loop_
_atom_site_aniso_label
_atom_site_aniso_U_11
_atom_site_aniso_U_22
_atom_site_aniso_U_33
_atom_site_aniso_U_12
_atom_site_aniso_U_13
_atom_site_aniso_U_23
N1 0.0473(17) 0.0299(15) 0.0480(17) -0.0090(13) 0.0058(15) -0.0029(13)
N2 0.0443(18) 0.0255(14) 0.067(2) -0.0055(15) 0.0125(17) -0.0008(14)
O1 0.0621(16) 0.0313(13) 0.0611(16) -0.0094(12) 0.0176(13) -0.0003(12)
O2 0.0463(14) 0.0514(14) 0.0713(17) -0.0130(12) -0.0104(13) -0.0100(12)
C1 0.046(2) 0.0261(16) 0.039(2) -0.0059(15) -0.0039(16) -0.0070(14)
C2 0.0361(19) 0.0209(15) 0.057(2) -0.0030(14) -0.0018(17) -0.0064(15)
C3 0.0453(19) 0.0259(15) 0.048(2) -0.0059(14) 0.0010(17) -0.0089(15)
C4 0.058(2) 0.0438(19) 0.054(2) -0.0108(17) 0.0034(19) -0.0153(18)
C5 0.088(3) 0.056(2) 0.060(3) -0.018(2) -0.006(2) -0.021(2)
C6 0.114(4) 0.051(2) 0.048(3) -0.014(2) 0.008(3) -0.013(2)
C7 0.087(3) 0.061(2) 0.065(3) -0.021(2) 0.027(2) -0.016(2)
C8 0.061(2) 0.047(2) 0.061(3) -0.0194(19) 0.015(2) -0.0130(19)
C9 0.0418(19) 0.0237(15) 0.042(2) -0.0041(14) 0.0055(16) -0.0096(14)
C10 0.038(2) 0.0328(18) 0.074(3) -0.0116(16) 0.0013(19) -0.0084(17)
C11 0.0358(19) 0.0345(18) 0.067(2) -0.0025(15) -0.0071(18) -0.0045(17)
C12 0.0391(18) 0.0283(15) 0.0358(19) -0.0042(15) -0.0013(15) -0.0078(14)
C13 0.0398(19) 0.0335(17) 0.053(2) -0.0082(15) -0.0074(17) -0.0096(16)
C14 0.0389(19) 0.0302(17) 0.060(2) -0.0025(15) -0.0097(17) -0.0089(16)
C15 0.049(2) 0.0263(15) 0.043(2) -0.0049(14) -0.0044(16) -0.0044(14)
C16 0.067(3) 0.0386(19) 0.082(3) 0.0006(18) -0.026(2) 0.0010(19)
C17 0.081(3) 0.044(2) 0.070(3) -0.014(2) 0.011(2) 0.0002(19)
C18 0.083(3) 0.0366(18) 0.072(3) -0.0099(18) -0.008(2) -0.0178(19)

loop_
_atom_type_symbol
_atom_type_description
_atom_type_scat_dispersion_real
_atom_type_scat_dispersion_imag
_atom_type_scat_source
C C 0.0033 0.0016 'International Tables Vol C Tables 4.2.6.8 and 6.1.1.4'
H H 0.0000 0.0000 'International Tables Vol C Tables 4.2.6.8 and 6.1.1.4'
N N 0.0061 0.0033 'International Tables Vol C Tables 4.2.6.8 and 6.1.1.4'
O O 0.0106 0.0060 'International Tables Vol C Tables 4.2.6.8 and 6.1.1.4'

loop_
_geom_angle_atom_site_label_1
_geom_angle_atom_site_label_2
_geom_angle_atom_site_label_3
_geom_angle
C1 N1 O1 110.1(3)
C1 N2 C9 128.3(3)
C1 N2 H1N 115(2)
C9 N2 H1N 116(2)
N1 O1 H1O 101(3)
N1 C1 N2 124.8(3)
N1 C1 C2 113.2(3)
N2 C1 C2 121.9(3)
O2 C2 C3 122.9(3)
O2 C2 C1 119.4(3)
C3 C2 C1 117.6(3)
C8 C3 C4 119.3(3)
C8 C3 C2 119.3(3)
C4 C3 C2 121.3(3)
C5 C4 C3 120.0(4)
C5 C4 H4 120.0
C3 C4 H4 120.0
C6 C5 C4 120.2(4)
C6 C5 H5 119.9
C4 C5 H5 119.9
C5 C6 C7 119.8(4)
C5 C6 H6 120.1
C7 C6 H6 120.1
C8 C7 C6 121.0(4)
C8 C7 H7 119.5
C6 C7 H7 119.5
C7 C8 C3 119.7(4)
C7 C8 H8 120.2
C3 C8 H8 120.2
C14 C9 C10 118.3(3)
C14 C9 N2 122.8(3)
C10 C9 N2 118.8(3)
C11 C10 C9 120.5(3)
C11 C10 H10 119.7
C9 C10 H10 119.7
C10 C11 C12 122.7(3)
C10 C11 H11 118.7
C12 C11 H11 118.7
C11 C12 C13 115.6(3)
C11 C12 C15 122.9(3)
C13 C12 C15 121.5(3)
C14 C13 C12 122.7(3)
C14 C13 H13 118.6
C12 C13 H13 118.6
C9 C14 C13 120.2(3)
C9 C14 H14 119.9
C13 C14 H14 119.9
C18 C15 C16 108.8(3)
C18 C15 C17 109.3(3)
C16 C15 C17 108.1(3)
C18 C15 C12 108.9(3)
C16 C15 C12 111.9(3)
C17 C15 C12 109.8(3)
C15 C16 H16A 109.5
C15 C16 H16B 109.5
H16A C16 H16B 109.5
C15 C16 H16C 109.5
H16A C16 H16C 109.5
H16B C16 H16C 109.5
C15 C17 H17A 109.5
C15 C17 H17B 109.5
H17A C17 H17B 109.5
C15 C17 H17C 109.5
H17A C17 H17C 109.5
H17B C17 H17C 109.5
C15 C18 H18A 109.5
C15 C18 H18B 109.5
H18A C18 H18B 109.5
C15 C18 H18C 109.5
H18A C18 H18C 109.5
H18B C18 H18C 109.5

loop_
_geom_bond_atom_site_label_1
_geom_bond_atom_site_label_2
_geom_bond_site_symmetry_2
_geom_bond_distance
_geom_bond_publ_flag
N1 C1 . 1.283(3) ?
N1 O1 . 1.418(3) ?
N2 C1 . 1.354(4) ?
N2 C9 . 1.411(4) ?
N2 H1N . 0.83(3) ?
O1 H1O . 0.91(4) ?
O2 C2 . 1.208(3) ?
C1 C2 . 1.518(4) ?
C2 C3 . 1.473(4) ?
C3 C8 . 1.383(4) ?
C3 C4 . 1.392(4) ?
C4 C5 . 1.375(5) ?
C4 H4 . 0.9300 ?
C5 C6 . 1.371(5) ?
C5 H5 . 0.9300 ?
C6 C7 . 1.371(6) ?
C6 H6 . 0.9300 ?
C7 C8 . 1.370(5) ?
C7 H7 . 0.9300 ?
C8 H8 . 0.9300 ?
C9 C14 . 1.376(4) ?
C9 C10 . 1.378(4) ?
C10 C11 . 1.378(4) ?
C10 H10 . 0.9300 ?
C11 C12 . 1.378(4) ?
C11 H11 . 0.9300 ?
C12 C13 . 1.386(4) ?
C12 C15 . 1.535(4) ?
C13 C14 . 1.382(4) ?
C13 H13 . 0.9300 ?
C14 H14 . 0.9300 ?
C15 C18 . 1.529(4) ?
C15 C16 . 1.530(4) ?
C15 C17 . 1.532(5) ?
C16 H16A . 0.9600 ?
C16 H16B . 0.9600 ?
C16 H16C . 0.9600 ?
C17 H17A . 0.9600 ?
C17 H17B . 0.9600 ?
C17 H17C . 0.9600 ?
C18 H18A . 0.9600 ?
C18 H18B . 0.9600 ?
C18 H18C . 0.9600 ?

loop_
_geom_hbond_atom_site_label_D
_geom_hbond_atom_site_label_H
_geom_hbond_atom_site_label_A
_geom_hbond_site_symmetry_A
_geom_hbond_distance_DH
_geom_hbond_distance_HA
_geom_hbond_distance_DA
_geom_hbond_angle_DHA
O1 H1O N1 2_756 0.91(4) 1.95(4) 2.801(3) 155(4)
C10 H10 O2 1_455 0.93 2.50 3.351(4) 152

loop_
_geom_torsion_atom_site_label_1
_geom_torsion_atom_site_label_2
_geom_torsion_atom_site_label_3
_geom_torsion_atom_site_label_4
_geom_torsion
O1 N1 C1 N2 -2.4(4)
O1 N1 C1 C2 -178.0(3)
C9 N2 C1 N1 178.3(3)
C9 N2 C1 C2 -6.5(5)
N1 C1 C2 O2 -74.6(4)
N2 C1 C2 O2 109.7(3)
N1 C1 C2 C3 101.4(3)
N2 C1 C2 C3 -74.4(4)
O2 C2 C3 C8 -7.7(4)
C1 C2 C3 C8 176.5(3)
O2 C2 C3 C4 168.8(3)
C1 C2 C3 C4 -7.0(4)
C8 C3 C4 C5 0.2(5)
C2 C3 C4 C5 -176.3(3)
C3 C4 C5 C6 -0.7(5)
C4 C5 C6 C7 1.0(6)
C5 C6 C7 C8 -0.7(6)
C6 C7 C8 C3 0.2(6)
C4 C3 C8 C7 0.1(5)
C2 C3 C8 C7 176.6(3)
C1 N2 C9 C14 -38.1(5)
C1 N2 C9 C10 145.2(3)
C14 C9 C10 C11 1.0(5)
N2 C9 C10 C11 177.9(3)
C9 C10 C11 C12 1.2(5)
C10 C11 C12 C13 -2.3(5)
C10 C11 C12 C15 179.1(3)
C11 C12 C13 C14 1.2(5)
C15 C12 C13 C14 179.8(3)
C10 C9 C14 C13 -2.0(5)
N2 C9 C14 C13 -178.8(3)
C12 C13 C14 C9 0.9(5)
C11 C12 C15 C18 112.9(3)
C13 C12 C15 C18 -65.6(4)
C11 C12 C15 C16 -7.3(4)
C13 C12 C15 C16 174.2(3)
C11 C12 C15 C17 -127.4(3)
C13 C12 C15 C17 54.1(4)

loop_
_cod_related_entry_id
_cod_related_entry_database
_cod_related_entry_code
1 ChemSpider 21134110
